data_4311870
loop_
_publ_author_name
'Young Sin You'
'Dohyeon Kim'
'Youngkyu Do'
'Sang Jun Oh'
'Chang Seop Hong'

_publ_section_title
;
 One-Dimensional Octacyanomolybdate-Based Cu(II)-Mo(V) Bimetallic Assembly
 with a Novel Rope-Ladder Chain Structure
;
_journal_name_full 'Inorganic Chemistry'
_journal_page_first 6899
_journal_page_last 6901
_journal_paper_doi 10.1021/ic048856i
_journal_volume 43
_journal_year 2004
_chemical_formula_sum 'C23 H41 Cu1.5 Mo N14 O2.5'
_chemical_formula_weight 744.95
_chemical_name_systematic
;
 ?
;
_space_group_IT_number 2
_symmetry_space_group_name_Hall '-P 1'
_symmetry_space_group_name_H-M 'P -1'
_atom_sites_solution_hydrogens geom
_atom_sites_solution_primary direct
_atom_sites_solution_secondary difmap
_audit_creation_method SHELXL-97
_cell_angle_alpha 78.32(4)
_cell_angle_beta 83.15(3)
_cell_angle_gamma 69.71(3)
_cell_formula_units_Z 2
_cell_length_a 8.904(3)
_cell_length_b 10.056(4)
_cell_length_c 19.464(10)
_cell_measurement_temperature 293(2)
_cell_volume 1598.5(12)
_computing_structure_refinement WinGX
_computing_structure_solution WinGX
_diffrn_ambient_temperature 293(2)
_diffrn_measured_fraction_theta_full 0.930
_diffrn_measured_fraction_theta_max 0.930
_diffrn_radiation_monochromator graphite
_diffrn_radiation_source 'fine-focus sealed tube'
_diffrn_radiation_type MoK\a
_diffrn_radiation_wavelength 0.71073
_diffrn_reflns_av_R_equivalents 0.0347
_diffrn_reflns_av_sigmaI/netI 0.0380
_diffrn_reflns_limit_h_max 11
_diffrn_reflns_limit_h_min -11
_diffrn_reflns_limit_k_max 12
_diffrn_reflns_limit_k_min -13
_diffrn_reflns_limit_l_max 25
_diffrn_reflns_limit_l_min -25
_diffrn_reflns_number 18379
_diffrn_reflns_theta_full 28.03
_diffrn_reflns_theta_max 28.03
_diffrn_reflns_theta_min 1.07
_exptl_absorpt_coefficient_mu 1.428
_exptl_crystal_colour pink-brown
_exptl_crystal_density_diffrn 1.548
_exptl_crystal_density_method 'not measured'
_exptl_crystal_F_000 765
_exptl_crystal_size_max 0.4
_exptl_crystal_size_mid 0.2
_exptl_crystal_size_min 0.1
_refine_diff_density_max 0.744
_refine_diff_density_min -0.494
_refine_diff_density_rms 0.091
_refine_ls_extinction_method none
_refine_ls_goodness_of_fit_ref 1.056
_refine_ls_hydrogen_treatment mixed
_refine_ls_matrix_type full
_refine_ls_number_parameters 380
_refine_ls_number_reflns 7212
_refine_ls_number_restraints 0
_refine_ls_restrained_S_all 1.056
_refine_ls_R_factor_all 0.0565
_refine_ls_R_factor_gt 0.0420
_refine_ls_shift/su_max 0.000
_refine_ls_shift/su_mean 0.000
_refine_ls_structure_factor_coef Fsqd
_refine_ls_weighting_details 'calc w=1/[\s^2^(Fo^2^)+(0.0560P)^2^+1.5499P] where P=(Fo^2^+2Fc^2^)/3'
_refine_ls_weighting_scheme calc
_refine_ls_wR_factor_gt 0.1057
_refine_ls_wR_factor_ref 0.1132
_reflns_number_gt 5813
_reflns_number_total 7212
_reflns_threshold_expression >2sigma(I)
_cod_data_source_file ic048856isi20040818_101209.cif
_cod_data_source_block complex1
_cod_original_formula_sum 'C23 H41 Cu1.50 Mo N14 O2.50'
_cod_database_code 4311870

loop_
_symmetry_equiv_pos_as_xyz
'x, y, z'
'-x, -y, -z'

loop_
_atom_site_label
_atom_site_type_symbol
_atom_site_fract_x
_atom_site_fract_y
_atom_site_fract_z
_atom_site_U_iso_or_equiv
_atom_site_adp_type
_atom_site_occupancy
_atom_site_symmetry_multiplicity
_atom_site_calc_flag
_atom_site_refinement_flags
_atom_site_disorder_assembly
_atom_site_disorder_group
Mo1 Mo 0.17713(3) 0.10261(3) 0.249208(14) 0.02802(9) Uani 1 1 d . . .
C1 C 0.3463(4) 0.0588(4) 0.32810(18) 0.0350(8) Uani 1 1 d . . .
N1 N 0.4276(4) 0.0363(4) 0.37269(19) 0.0523(9) Uani 1 1 d . . .
C2 C 0.1885(4) -0.1051(4) 0.30992(19) 0.0364(8) Uani 1 1 d . . .
N2 N 0.1956(4) -0.2143(4) 0.34303(19) 0.0524(9) Uani 1 1 d . . .
C3 C 0.0149(5) 0.2851(4) 0.18424(19) 0.0412(9) Uani 1 1 d . . .
N3 N -0.0723(5) 0.3828(4) 0.15140(17) 0.0542(10) Uani 1 1 d . . .
C4 C -0.0621(5) 0.1053(5) 0.2864(2) 0.0588(13) Uani 1 1 d . . .
N4 N -0.1872(5) 0.1043(6) 0.3064(3) 0.0959(18) Uani 1 1 d . . .
C5 C 0.3963(4) -0.0431(4) 0.2082(2) 0.0370(8) Uani 1 1 d . . .
N5 N 0.5092(4) -0.1205(4) 0.1853(2) 0.0502(9) Uani 1 1 d . . .
C6 C 0.1173(6) 0.0189(4) 0.1675(2) 0.0482(10) Uani 1 1 d . . .
N6 N 0.0857(8) -0.0237(5) 0.1235(3) 0.0949(18) Uani 1 1 d . . .
C7 C 0.0910(6) 0.2659(5) 0.3143(2) 0.0602(13) Uani 1 1 d . . .
N7 N 0.0414(7) 0.3528(5) 0.3490(3) 0.101(2) Uani 1 1 d . . .
C8 C 0.3161(6) 0.2329(4) 0.1955(2) 0.0505(10) Uani 1 1 d . . .
N8 N 0.3952(7) 0.2965(5) 0.1657(3) 0.0842(15) Uani 1 1 d . . .
Cu1 Cu 0.71416(5) -0.35088(5) 0.15775(2) 0.03702(12) Uani 1 1 d . . .
N9 N 0.8932(4) -0.2674(4) 0.14593(17) 0.0425(7) Uani 1 1 d . . .
C9 C 1.0086(5) -0.3024(6) 0.0848(3) 0.0599(12) Uani 1 1 d . . .
H9A H 1.0604 -0.4059 0.0903 0.072 Uiso 1 1 calc R . .
H9B H 1.0908 -0.2591 0.0839 0.072 Uiso 1 1 calc R . .
C10 C 0.9272(7) -0.2491(6) 0.0170(3) 0.0690(14) Uani 1 1 d . . .
H10A H 1.0088 -0.2577 -0.0212 0.083 Uiso 1 1 calc R . .
H10B H 0.8662 -0.1477 0.0146 0.083 Uiso 1 1 calc R . .
C11 C 0.8163(6) -0.3259(6) 0.0057(2) 0.0596(12) Uani 1 1 d . . .
H11A H 0.7821 -0.2938 -0.0421 0.072 Uiso 1 1 calc R . .
H11B H 0.8745 -0.4285 0.0114 0.072 Uiso 1 1 calc R . .
N10 N 0.6740(4) -0.3006(4) 0.05450(16) 0.0427(7) Uani 1 1 d . . .
C12 C 0.5709(6) -0.3804(5) 0.0423(2) 0.0569(11) Uani 1 1 d . . .
H12A H 0.6361 -0.4776 0.0364 0.068 Uiso 1 1 calc R . .
H12B H 0.5136 -0.3331 -0.0001 0.068 Uiso 1 1 calc R . .
C13 C 0.4548(5) -0.3845(5) 0.1039(2) 0.0543(11) Uani 1 1 d . . .
H13A H 0.3829 -0.2879 0.1072 0.065 Uiso 1 1 calc R . .
H13B H 0.3912 -0.4427 0.0987 0.065 Uiso 1 1 calc R . .
N11 N 0.5457(4) -0.4465(3) 0.16745(17) 0.0409(7) Uani 1 1 d . . .
C14 C 0.4418(5) -0.4394(5) 0.2327(2) 0.0517(10) Uani 1 1 d . . .
H14A H 0.3689 -0.4920 0.2325 0.062 Uiso 1 1 calc R . .
H14B H 0.3781 -0.3398 0.2346 0.062 Uiso 1 1 calc R . .
C15 C 0.5387(6) -0.5016(5) 0.2962(2) 0.0567(12) Uani 1 1 d . . .
H15A H 0.6147 -0.5950 0.2899 0.068 Uiso 1 1 calc R . .
H15B H 0.4676 -0.5168 0.3365 0.068 Uiso 1 1 calc R . .
C16 C 0.6295(6) -0.4113(5) 0.3122(2) 0.0532(11) Uani 1 1 d . . .
H16A H 0.5569 -0.3138 0.3125 0.064 Uiso 1 1 calc R . .
H16B H 0.6712 -0.4496 0.3585 0.064 Uiso 1 1 calc R . .
N12 N 0.7642(4) -0.4083(3) 0.25972(15) 0.0400(7) Uani 1 1 d . . .
C17 C 0.8504(6) -0.3146(5) 0.2715(2) 0.0537(11) Uani 1 1 d . . .
H17A H 0.9008 -0.3505 0.3161 0.064 Uiso 1 1 calc R . .
H17B H 0.7767 -0.2176 0.2721 0.064 Uiso 1 1 calc R . .
C18 C 0.9747(5) -0.3149(5) 0.2124(2) 0.0558(11) Uani 1 1 d . . .
H18A H 1.0313 -0.2504 0.2167 0.067 Uiso 1 1 calc R . .
H18B H 1.0520 -0.4110 0.2137 0.067 Uiso 1 1 calc R . .
Cu2 Cu 0.5000 0.0000 0.5000 0.03227(14) Uani 1 2 d S . .
C19 C 0.8282(4) -0.1439(4) 0.4689(2) 0.0453(9) Uani 1 1 d . . .
H19A H 0.8636 -0.1735 0.5166 0.054 Uiso 1 1 calc R . .
H19B H 0.9217 -0.1517 0.4368 0.054 Uiso 1 1 calc R . .
N13 N 0.7166(3) 0.0065(3) 0.45905(15) 0.0343(6) Uani 1 1 d . . .
C20 C 0.7818(5) 0.1049(4) 0.4826(2) 0.0447(9) Uani 1 1 d . . .
H20A H 0.8831 0.1012 0.4569 0.054 Uiso 1 1 calc R . .
H20B H 0.8023 0.0732 0.5321 0.054 Uiso 1 1 calc R . .
C21 C 0.6674(5) 0.2594(5) 0.4713(2) 0.0512(10) Uani 1 1 d . . .
H21A H 0.7228 0.3218 0.4799 0.061 Uiso 1 1 calc R . .
H21B H 0.6396 0.2871 0.4226 0.061 Uiso 1 1 calc R . .
C22 C 0.5150(5) 0.2840(4) 0.5175(2) 0.0479(10) Uani 1 1 d . . .
H22A H 0.5422 0.2457 0.5660 0.057 Uiso 1 1 calc R . .
H22B H 0.4594 0.3867 0.5137 0.057 Uiso 1 1 calc R . .
N14 N 0.4062(4) 0.2157(3) 0.49855(16) 0.0360(7) Uani 1 1 d . . .
C23 C 0.2598(5) 0.2380(4) 0.5453(2) 0.0442(9) Uani 1 1 d . . .
H23A H 0.1923 0.3382 0.5364 0.053 Uiso 1 1 calc R . .
H23B H 0.2878 0.2131 0.5940 0.053 Uiso 1 1 calc R . .
O1 O 0.1915(5) 0.5069(4) 0.4203(2) 0.0933(14) Uani 1 1 d . . .
O2 O 0.7229(8) 0.1194(13) 0.0965(5) 0.246(5) Uani 1 1 d . . .
O3 O 0.4108(13) 0.9731(12) 0.0065(6) 0.119(3) Uiso 0.50 1 d P . .

loop_
_atom_site_aniso_label
_atom_site_aniso_U_11
_atom_site_aniso_U_22
_atom_site_aniso_U_33
_atom_site_aniso_U_23
_atom_site_aniso_U_13
_atom_site_aniso_U_12
Mo1 0.03256(16) 0.02359(14) 0.02203(14) -0.00476(10) -0.00336(11) -0.00093(11)
C1 0.0380(19) 0.0341(18) 0.0313(18) -0.0043(14) -0.0033(15) -0.0103(15)
N1 0.054(2) 0.060(2) 0.046(2) -0.0056(17) -0.0176(17) -0.0199(18)
C2 0.0348(19) 0.0344(19) 0.0358(19) -0.0067(15) -0.0013(15) -0.0062(15)
N2 0.058(2) 0.0389(19) 0.055(2) 0.0005(16) 0.0044(18) -0.0162(17)
C3 0.050(2) 0.0338(18) 0.0292(18) -0.0106(15) -0.0051(16) 0.0029(17)
N3 0.062(2) 0.0428(19) 0.0355(18) -0.0055(15) -0.0106(16) 0.0120(17)
C4 0.040(2) 0.060(3) 0.048(2) 0.013(2) 0.0044(19) 0.004(2)
N4 0.049(3) 0.122(4) 0.077(3) 0.023(3) 0.016(2) -0.008(3)
C5 0.039(2) 0.0273(17) 0.041(2) -0.0017(14) 0.0011(16) -0.0102(15)
N5 0.0418(19) 0.0376(18) 0.062(2) -0.0116(16) 0.0101(17) -0.0037(15)
C6 0.067(3) 0.0316(19) 0.045(2) -0.0053(16) -0.019(2) -0.0094(18)
N6 0.167(5) 0.056(3) 0.074(3) -0.008(2) -0.060(3) -0.036(3)
C7 0.073(3) 0.047(2) 0.040(2) -0.0151(19) -0.028(2) 0.018(2)
N7 0.139(5) 0.064(3) 0.069(3) -0.040(2) -0.044(3) 0.033(3)
C8 0.076(3) 0.0285(19) 0.045(2) -0.0021(16) -0.005(2) -0.017(2)
N8 0.133(4) 0.060(3) 0.074(3) -0.003(2) 0.007(3) -0.059(3)
Cu1 0.0350(2) 0.0474(3) 0.0298(2) -0.00871(19) -0.00263(18) -0.0136(2)
N9 0.0366(17) 0.0490(19) 0.0438(18) -0.0167(15) 0.0014(14) -0.0130(15)
C9 0.046(2) 0.071(3) 0.072(3) -0.030(3) 0.019(2) -0.028(2)
C10 0.080(4) 0.081(3) 0.047(3) -0.012(2) 0.023(2) -0.036(3)
C11 0.065(3) 0.076(3) 0.036(2) -0.018(2) 0.004(2) -0.019(3)
N10 0.0450(18) 0.0471(18) 0.0325(16) -0.0103(14) -0.0044(14) -0.0081(15)
C12 0.063(3) 0.064(3) 0.047(2) -0.014(2) -0.019(2) -0.018(2)
C13 0.046(2) 0.057(3) 0.067(3) -0.015(2) -0.019(2) -0.018(2)
N11 0.0368(17) 0.0384(17) 0.0482(19) -0.0116(14) -0.0024(14) -0.0111(14)
C14 0.044(2) 0.045(2) 0.067(3) -0.017(2) 0.011(2) -0.0170(19)
C15 0.060(3) 0.044(2) 0.051(3) -0.0007(19) 0.018(2) -0.011(2)
C16 0.062(3) 0.049(2) 0.032(2) -0.0061(17) 0.0063(19) -0.003(2)
N12 0.0424(18) 0.0423(17) 0.0293(15) -0.0105(13) -0.0039(13) -0.0034(14)
C17 0.058(3) 0.056(3) 0.046(2) -0.022(2) -0.016(2) -0.006(2)
C18 0.045(2) 0.065(3) 0.066(3) -0.026(2) -0.012(2) -0.018(2)
Cu2 0.0263(3) 0.0332(3) 0.0381(3) -0.0096(2) 0.0028(2) -0.0105(2)
C19 0.0284(18) 0.054(2) 0.044(2) -0.0053(18) 0.0032(16) -0.0056(17)
N13 0.0279(15) 0.0415(16) 0.0329(15) -0.0045(12) -0.0008(12) -0.0122(13)
C20 0.037(2) 0.060(2) 0.043(2) -0.0046(18) -0.0038(17) -0.0259(19)
C21 0.057(3) 0.049(2) 0.056(3) -0.0025(19) -0.006(2) -0.032(2)
C22 0.055(2) 0.037(2) 0.056(3) -0.0097(18) -0.008(2) -0.0174(18)
N14 0.0367(16) 0.0340(15) 0.0366(16) -0.0084(12) -0.0013(13) -0.0097(13)
C23 0.042(2) 0.038(2) 0.043(2) -0.0108(17) 0.0046(17) -0.0012(17)
O1 0.098(3) 0.085(3) 0.091(3) 0.036(2) -0.037(2) -0.043(2)
O2 0.098(5) 0.416(15) 0.221(9) -0.058(9) -0.007(5) -0.081(7)

loop_
_atom_type_symbol
_atom_type_description
_atom_type_scat_dispersion_real
_atom_type_scat_dispersion_imag
_atom_type_scat_source
C C 0.0033 0.0016 'International Tables Vol C Tables 4.2.6.8 and 6.1.1.4'
H H 0.0000 0.0000 'International Tables Vol C Tables 4.2.6.8 and 6.1.1.4'
N N 0.0061 0.0033 'International Tables Vol C Tables 4.2.6.8 and 6.1.1.4'
O O 0.0106 0.0060 'International Tables Vol C Tables 4.2.6.8 and 6.1.1.4'
Cu Cu 0.3201 1.2651 'International Tables Vol C Tables 4.2.6.8 and 6.1.1.4'
Mo Mo -1.6832 0.6857 'International Tables Vol C Tables 4.2.6.8 and 6.1.1.4'

loop_
_geom_angle_atom_site_label_1
_geom_angle_atom_site_label_2
_geom_angle_atom_site_label_3
_geom_angle
_geom_angle_site_symmetry_1
_geom_angle_site_symmetry_3
_geom_angle_publ_flag
C6 Mo1 C8 104.04(17) . . ?
C6 Mo1 C7 144.52(17) . . ?
C8 Mo1 C7 83.73(19) . . ?
C6 Mo1 C1 144.15(15) . . ?
C8 Mo1 C1 81.10(16) . . ?
C7 Mo1 C1 70.77(15) . . ?
C6 Mo1 C2 83.04(15) . . ?
C8 Mo1 C2 144.78(16) . . ?
C7 Mo1 C2 110.62(17) . . ?
C1 Mo1 C2 74.30(14) . . ?
C6 Mo1 C4 80.0(2) . . ?
C8 Mo1 C4 144.16(17) . . ?
C7 Mo1 C4 74.6(2) . . ?
C1 Mo1 C4 116.67(16) . . ?
C2 Mo1 C4 70.75(15) . . ?
C6 Mo1 C5 71.77(16) . . ?
C8 Mo1 C5 73.45(15) . . ?
C7 Mo1 C5 142.15(17) . . ?
C1 Mo1 C5 76.07(14) . . ?
C2 Mo1 C5 76.39(14) . . ?
C4 Mo1 C5 138.71(17) . . ?
C6 Mo1 C3 73.78(15) . . ?
C8 Mo1 C3 73.28(17) . . ?
C7 Mo1 C3 75.65(14) . . ?
C1 Mo1 C3 139.52(14) . . ?
C2 Mo1 C3 140.41(15) . . ?
C4 Mo1 C3 73.87(16) . . ?
C5 Mo1 C3 123.51(14) . . ?
N1 C1 Mo1 175.7(3) . . ?
N2 C2 Mo1 178.7(4) . . ?
N3 C3 Mo1 178.3(3) . . ?
N4 C4 Mo1 178.8(5) . . ?
N5 C5 Mo1 178.0(4) . . ?
N6 C6 Mo1 179.0(4) . . ?
N7 C7 Mo1 178.4(5) . . ?
N8 C8 Mo1 176.7(4) . . ?
N12 Cu1 N10 177.23(13) . . ?
N12 Cu1 N9 85.63(14) . . ?
N10 Cu1 N9 93.47(14) . . ?
N12 Cu1 N11 94.82(14) . . ?
N10 Cu1 N11 85.91(14) . . ?
N9 Cu1 N11 176.12(13) . . ?
C18 N9 C9 111.5(3) . . ?
C18 N9 Cu1 107.1(3) . . ?
C9 N9 Cu1 115.2(3) . . ?
N9 C9 C10 111.7(4) . . ?
C9 C10 C11 115.3(4) . . ?
N10 C11 C10 112.8(4) . . ?
C11 N10 C12 110.8(3) . . ?
C11 N10 Cu1 116.6(3) . . ?
C12 N10 Cu1 107.0(3) . . ?
N10 C12 C13 108.6(3) . . ?
N11 C13 C12 108.3(3) . . ?
C13 N11 C14 112.8(3) . . ?
C13 N11 Cu1 105.6(3) . . ?
C14 N11 Cu1 116.6(3) . . ?
N11 C14 C15 111.2(3) . . ?
C14 C15 C16 115.0(4) . . ?
N12 C16 C15 111.7(3) . . ?
C17 N12 C16 113.2(3) . . ?
C17 N12 Cu1 105.5(3) . . ?
C16 N12 Cu1 117.6(3) . . ?
N12 C17 C18 107.2(3) . . ?
N9 C18 C17 108.1(3) . . ?
N13 Cu2 N13 180.00(7) . 2_656 ?
N13 Cu2 N14 85.91(12) . 2_656 ?
N13 Cu2 N14 94.09(12) 2_656 2_656 ?
N13 Cu2 N14 94.09(12) . . ?
N13 Cu2 N14 85.91(12) 2_656 . ?
N14 Cu2 N14 180.00(17) 2_656 . ?
N13 C19 C23 107.8(3) . 2_656 ?
C20 N13 C19 112.3(3) . . ?
C20 N13 Cu2 117.9(2) . . ?
C19 N13 Cu2 107.0(2) . . ?
N13 C20 C21 112.0(3) . . ?
C22 C21 C20 114.4(3) . . ?
N14 C22 C21 112.9(3) . . ?
C23 N14 C22 112.0(3) . . ?
C23 N14 Cu2 105.8(2) . . ?
C22 N14 Cu2 115.9(2) . . ?
N14 C23 C19 108.3(3) . 2_656 ?

loop_
_geom_bond_atom_site_label_1
_geom_bond_atom_site_label_2
_geom_bond_distance
_geom_bond_site_symmetry_2
_geom_bond_publ_flag
Mo1 C6 2.139(4) . ?
Mo1 C8 2.145(5) . ?
Mo1 C7 2.150(4) . ?
Mo1 C1 2.154(4) . ?
Mo1 C2 2.157(4) . ?
Mo1 C4 2.159(5) . ?
Mo1 C5 2.170(4) . ?
Mo1 C3 2.171(4) . ?
C1 N1 1.134(5) . ?
C2 N2 1.140(5) . ?
C3 N3 1.145(5) . ?
C4 N4 1.139(6) . ?
C5 N5 1.143(5) . ?
C6 N6 1.134(5) . ?
C7 N7 1.148(6) . ?
C8 N8 1.143(6) . ?
Cu1 N12 2.010(3) . ?
Cu1 N10 2.014(3) . ?
Cu1 N9 2.015(3) . ?
Cu1 N11 2.017(3) . ?
N9 C18 1.471(5) . ?
N9 C9 1.491(5) . ?
C9 C10 1.492(7) . ?
C10 C11 1.507(7) . ?
C11 N10 1.470(5) . ?
N10 C12 1.477(6) . ?
C12 C13 1.491(7) . ?
C13 N11 1.466(5) . ?
N11 C14 1.478(5) . ?
C14 C15 1.494(7) . ?
C15 C16 1.503(7) . ?
C16 N12 1.484(5) . ?
N12 C17 1.470(6) . ?
C17 C18 1.497(7) . ?
Cu2 N13 2.015(3) . ?
Cu2 N13 2.015(3) 2_656 ?
Cu2 N14 2.031(3) 2_656 ?
Cu2 N14 2.031(3) . ?
C19 N13 1.482(5) . ?
C19 C23 1.502(6) 2_656 ?
N13 C20 1.473(5) . ?
C20 C21 1.522(6) . ?
C21 C22 1.508(6) . ?
C22 N14 1.482(5) . ?
N14 C23 1.474(5) . ?
C23 C19 1.502(6) 2_656 ?
